data_2015536
loop_
_publ_author_name
'Zhu, Long-Guan'

_publ_section_title
;A one-dimensional mixed-anion lead(II) coordination polymer:
 <i>catena</i>-poly[[(1,10-phenanthroline)lead(II)]-\m-benzoato-\m-nitrato-[(1,10-phenanthroline)lead(II)]-di-\m-benzoato]
;
_journal_coeditor_code BG3015
_journal_issue 9
_journal_name_full 'Acta Crystallographica Section C'
_journal_page_first m428
_journal_page_last m430
_journal_paper_doi 10.1107/S0108270106030198
_journal_volume 62
_journal_year 2006
_chemical_formula_iupac '[Pb2 (C7 H5 O2)3 (N O3) (C12 H8 N2)2]'
_chemical_formula_moiety 'C45 H31 N5 O9 Pb2'
_chemical_formula_sum 'C45 H31 N5 O9 Pb2'
_chemical_formula_weight 1200.13
_chemical_name_systematic
;
catena-poly[[(1,10-phenanthroline)lead(II)]-\m-nitrato-\m-benzoato-
[(1,10-phenanthroline)lead(II)]-di-\m-benzoato]
;
_space_group_IT_number 14
_symmetry_cell_setting monoclinic
_symmetry_space_group_name_Hall '-P 2ybc'
_symmetry_space_group_name_H-M 'P 1 21/c 1'
_atom_sites_solution_hydrogens geom
_atom_sites_solution_primary direct
_atom_sites_solution_secondary difmap
_audit_creation_method SHELXL-97
_cell_angle_alpha 90.00
_cell_angle_beta 101.1670(10)
_cell_angle_gamma 90.00
_cell_formula_units_Z 4
_cell_length_a 17.2481(10)
_cell_length_b 20.6393(12)
_cell_length_c 11.5549(6)
_cell_measurement_reflns_used 4675
_cell_measurement_temperature 295(2)
_cell_measurement_theta_max 25.03
_cell_measurement_theta_min 2.19
_cell_volume 4035.5(4)
_computing_cell_refinement 'SAINT (Bruker, 2002)'
_computing_data_collection 'SMART (Bruker, 2002)'
_computing_data_reduction SAINT
_computing_molecular_graphics 'ORTEP-3 for Windows (Farrugia, 1997)'
_computing_publication_material 'WinGX (Farrugia, 1999)'
_computing_structure_refinement 'SHELXL97 (Sheldrick, 1997)'
_computing_structure_solution 'SHELXS97 (Sheldrick, 1997)'
_diffrn_ambient_temperature 295(2)
_diffrn_measured_fraction_theta_full 0.999
_diffrn_measured_fraction_theta_max 0.999
_diffrn_measurement_device_type 'Bruker APEX area-detector'
_diffrn_measurement_method '\f and \w'
_diffrn_radiation_monochromator graphite
_diffrn_radiation_source 'fine-focus sealed tube'
_diffrn_radiation_type MoK\a
_diffrn_radiation_wavelength 0.71073
_diffrn_reflns_av_R_equivalents 0.0309
_diffrn_reflns_av_sigmaI/netI 0.0434
_diffrn_reflns_limit_h_max 20
_diffrn_reflns_limit_h_min -20
_diffrn_reflns_limit_k_max 24
_diffrn_reflns_limit_k_min -13
_diffrn_reflns_limit_l_max 13
_diffrn_reflns_limit_l_min -13
_diffrn_reflns_number 20990
_diffrn_reflns_theta_full 25.10
_diffrn_reflns_theta_max 25.10
_diffrn_reflns_theta_min 1.20
_diffrn_standards_number 0
_exptl_absorpt_coefficient_mu 8.398
_exptl_absorpt_correction_T_max 0.521
_exptl_absorpt_correction_T_min 0.417
_exptl_absorpt_correction_type multi-scan
_exptl_absorpt_process_details '(SADABS; Bruker, 2002)'
_exptl_crystal_colour 'pale yellow'
_exptl_crystal_density_diffrn 1.975
_exptl_crystal_density_method 'not measured'
_exptl_crystal_description block
_exptl_crystal_F_000 2288
_exptl_crystal_size_max 0.13
_exptl_crystal_size_mid 0.09
_exptl_crystal_size_min 0.08
_refine_diff_density_max 2.234
_refine_diff_density_min -0.753
_refine_ls_extinction_method none
_refine_ls_goodness_of_fit_ref 1.022
_refine_ls_hydrogen_treatment constr
_refine_ls_matrix_type full
_refine_ls_number_parameters 550
_refine_ls_number_reflns 7182
_refine_ls_number_restraints 0
_refine_ls_restrained_S_all 1.022
_refine_ls_R_factor_all 0.0607
_refine_ls_R_factor_gt 0.0370
_refine_ls_shift/su_max 0.002
_refine_ls_shift/su_mean 0.000
_refine_ls_structure_factor_coef Fsqd
_refine_ls_weighting_details 'calc w=1/[\s^2^(Fo^2^)+(0.0391P)^2^+4.7224P] where P=(Fo^2^+2Fc^2^)/3'
_refine_ls_weighting_scheme calc
_refine_ls_wR_factor_gt 0.0832
_refine_ls_wR_factor_ref 0.0930
_reflns_number_gt 5090
_reflns_number_total 7182
_reflns_threshold_expression I>2\s(I)
_cod_data_source_file bg3015.cif
_cod_data_source_block I
_cod_original_sg_symbol_H-M 'P 21/c'
_cod_database_code 2015536
_cod_database_fobs_code 2015536

loop_
_symmetry_equiv_pos_as_xyz
'x, y, z'
'-x, y+1/2, -z+1/2'
'-x, -y, -z'
'x, -y-1/2, z-1/2'

loop_
_atom_site_type_symbol
_atom_site_label
_atom_site_fract_x
_atom_site_fract_y
_atom_site_fract_z
_atom_site_U_iso_or_equiv
_atom_site_adp_type
_atom_site_calc_flag
_atom_site_refinement_flags
_atom_site_occupancy
Pb Pb1 0.108557(13) 0.518681(14) 0.94389(2) 0.04490(10) Uani d . 1
Pb Pb2 0.386656(14) 0.515049(14) 1.07443(2) 0.05231(10) Uani d . 1
O O1 0.2554(3) 0.5743(3) 0.9349(5) 0.0776(16) Uani d . 1
O O2 0.1425(3) 0.6019(2) 0.8222(4) 0.0636(14) Uani d . 1
O O3 -0.0010(3) 0.5868(3) 0.9983(4) 0.0616(14) Uani d . 1
O O4 0.1150(3) 0.6176(3) 1.0952(5) 0.0859(18) Uani d . 1
O O5 0.5111(3) 0.5739(3) 0.9839(5) 0.0720(15) Uani d . 1
O O6 0.4470(3) 0.6238(3) 1.1046(4) 0.0696(14) Uani d . 1
O O7 0.3359(4) 0.4184(3) 1.2130(5) 0.0849(18) Uani d . 1
O O8 0.2446(3) 0.4462(4) 1.0717(6) 0.104(2) Uani d . 1
O O9 0.2237(4) 0.3695(4) 1.1844(7) 0.124(3) Uani d . 1
N N1 0.1413(3) 0.4462(3) 0.7685(5) 0.0531(15) Uani d . 1
N N2 -0.0022(3) 0.5059(3) 0.7596(5) 0.0470(14) Uani d . 1
N N3 0.3517(3) 0.5647(3) 1.2504(5) 0.0573(16) Uani d . 1
N N4 0.4975(4) 0.5128(3) 1.2490(5) 0.0571(16) Uani d . 1
N N5 0.2666(4) 0.4115(4) 1.1589(7) 0.0703(19) Uani d . 1
C C1 0.2097(5) 0.4177(4) 0.7717(7) 0.065(2) Uani d . 1
H H1 0.2512 0.4287 0.8328 0.078 Uiso calc R 1
C C2 0.2243(5) 0.3719(4) 0.6895(8) 0.079(3) Uani d . 1
H H2 0.2735 0.3524 0.6955 0.095 Uiso calc R 1
C C3 0.1633(6) 0.3572(4) 0.6004(7) 0.080(3) Uani d . 1
H H3 0.1708 0.3269 0.5441 0.096 Uiso calc R 1
C C4 0.0896(5) 0.3864(4) 0.5911(6) 0.064(2) Uani d . 1
C C5 0.0237(6) 0.3747(5) 0.4966(7) 0.084(3) Uani d . 1
H H5 0.0289 0.3444 0.4390 0.100 Uiso calc R 1
C C6 -0.0438(6) 0.4055(4) 0.4892(7) 0.076(3) Uani d . 1
H H6 -0.0844 0.3978 0.4250 0.092 Uiso calc R 1
C C7 -0.0561(5) 0.4503(4) 0.5769(6) 0.061(2) Uani d . 1
C C8 -0.1261(5) 0.4841(5) 0.5729(7) 0.073(3) Uani d . 1
H H8 -0.1679 0.4773 0.5100 0.087 Uiso calc R 1
C C9 -0.1349(4) 0.5271(4) 0.6595(7) 0.069(2) Uani d . 1
H H9 -0.1819 0.5495 0.6571 0.083 Uiso calc R 1
C C10 -0.0701(4) 0.5360(4) 0.7520(6) 0.057(2) Uani d . 1
H H10 -0.0754 0.5649 0.8116 0.068 Uiso calc R 1
C C11 0.0062(4) 0.4634(3) 0.6732(5) 0.0495(18) Uani d . 1
C C12 0.0808(4) 0.4316(4) 0.6787(6) 0.0542(19) Uani d . 1
C C13 0.2158(4) 0.6083(4) 0.8565(7) 0.0554(19) Uani d . 1
C C14 0.2565(4) 0.6596(3) 0.7982(6) 0.0491(17) Uani d . 1
C C15 0.3361(4) 0.6723(4) 0.8363(7) 0.068(2) Uani d . 1
H H15 0.3646 0.6487 0.8990 0.081 Uiso calc R 1
C C16 0.3736(5) 0.7188(4) 0.7839(8) 0.080(3) Uani d . 1
H H16 0.4274 0.7261 0.8105 0.096 Uiso calc R 1
C C17 0.3329(5) 0.7551(4) 0.6919(8) 0.078(3) Uani d . 1
H H17 0.3589 0.7867 0.6565 0.093 Uiso calc R 1
C C18 0.2539(5) 0.7444(4) 0.6531(7) 0.074(2) Uani d . 1
H H18 0.2259 0.7686 0.5909 0.088 Uiso calc R 1
C C19 0.2156(4) 0.6970(4) 0.7070(6) 0.0600(19) Uani d . 1
H H19 0.1617 0.6904 0.6814 0.072 Uiso calc R 1
C C20 0.0419(4) 0.6230(4) 1.0718(6) 0.0565(19) Uani d . 1
C C21 0.0024(4) 0.6737(3) 1.1342(6) 0.0522(18) Uani d . 1
C C22 -0.0783(4) 0.6849(4) 1.1028(7) 0.064(2) Uani d . 1
H H22 -0.1091 0.6622 1.0409 0.077 Uiso calc R 1
C C23 -0.1119(5) 0.7305(4) 1.1653(9) 0.080(3) Uani d . 1
H H23 -0.1662 0.7372 1.1460 0.097 Uiso calc R 1
C C24 -0.0684(7) 0.7662(5) 1.2544(9) 0.091(3) Uani d . 1
H H24 -0.0923 0.7972 1.2943 0.109 Uiso calc R 1
C C25 0.0107(6) 0.7552(4) 1.2834(8) 0.087(3) Uani d . 1
H H25 0.0413 0.7790 1.3439 0.105 Uiso calc R 1
C C26 0.0460(5) 0.7096(4) 1.2250(7) 0.070(2) Uani d . 1
H H26 0.1002 0.7027 1.2466 0.084 Uiso calc R 1
C C27 0.2815(5) 0.5882(4) 1.2526(7) 0.063(2) Uani d . 1
H H27 0.2415 0.5818 1.1871 0.076 Uiso calc R 1
C C28 0.2641(5) 0.6219(4) 1.3476(8) 0.076(2) Uani d . 1
H H28 0.2126 0.6352 1.3475 0.092 Uiso calc R 1
C C29 0.3223(6) 0.6355(4) 1.4407(8) 0.084(3) Uani d . 1
H H29 0.3117 0.6596 1.5038 0.101 Uiso calc R 1
C C30 0.3997(5) 0.6128(4) 1.4408(7) 0.072(2) Uani d . 1
C C31 0.4672(6) 0.6237(5) 1.5371(7) 0.086(3) Uani d . 1
H H31 0.4605 0.6482 1.6020 0.103 Uiso calc R 1
C C32 0.5374(6) 0.5995(5) 1.5336(8) 0.093(3) Uani d . 1
H H32 0.5793 0.6080 1.5954 0.111 Uiso calc R 1
C C33 0.5505(5) 0.5610(4) 1.4388(7) 0.067(2) Uani d . 1
C C34 0.6236(5) 0.5348(5) 1.4333(8) 0.084(3) Uani d . 1
H H34 0.6665 0.5427 1.4940 0.100 Uiso calc R 1
C C35 0.6329(5) 0.4984(5) 1.3415(9) 0.084(3) Uani d . 1
H H35 0.6818 0.4803 1.3384 0.101 Uiso calc R 1
C C36 0.5682(5) 0.4877(4) 1.2502(8) 0.071(2) Uani d . 1
H H36 0.5752 0.4617 1.1872 0.086 Uiso calc R 1
C C37 0.4884(4) 0.5490(4) 1.3432(6) 0.0584(19) Uani d . 1
C C38 0.4113(4) 0.5762(4) 1.3449(6) 0.0580(19) Uani d . 1
C C39 0.5036(4) 0.6207(4) 1.0506(7) 0.0562(18) Uani d . 1
C C40 0.5629(4) 0.6734(4) 1.0700(6) 0.0545(18) Uani d . 1
C C41 0.6135(5) 0.6814(4) 0.9951(7) 0.077(2) Uani d . 1
H H41 0.6113 0.6533 0.9317 0.092 Uiso calc R 1
C C42 0.6687(5) 0.7313(5) 1.0118(9) 0.094(3) Uani d . 1
H H42 0.7027 0.7370 0.9592 0.113 Uiso calc R 1
C C43 0.6725(5) 0.7716(4) 1.1052(9) 0.084(3) Uani d . 1
H H43 0.7094 0.8050 1.1166 0.101 Uiso calc R 1
C C44 0.6235(5) 0.7638(4) 1.1817(8) 0.078(2) Uani d . 1
H H44 0.6271 0.7914 1.2462 0.093 Uiso calc R 1
C C45 0.5680(4) 0.7151(4) 1.1645(7) 0.067(2) Uani d . 1
H H45 0.5338 0.7103 1.2170 0.081 Uiso calc R 1

loop_
_atom_site_aniso_label
_atom_site_aniso_U_11
_atom_site_aniso_U_22
_atom_site_aniso_U_33
_atom_site_aniso_U_12
_atom_site_aniso_U_13
_atom_site_aniso_U_23
Pb1 0.03574(15) 0.05208(19) 0.04518(15) -0.00450(13) 0.00361(11) 0.00366(12)
Pb2 0.04347(17) 0.0543(2) 0.05633(18) -0.00122(14) 0.00252(13) -0.00941(14)
O1 0.053(3) 0.079(4) 0.096(4) -0.005(3) 0.002(3) 0.035(4)
O2 0.047(3) 0.060(4) 0.083(3) -0.008(3) 0.010(3) 0.020(3)
O3 0.055(3) 0.066(4) 0.061(3) 0.000(3) 0.003(3) -0.015(3)
O4 0.041(3) 0.093(5) 0.122(5) -0.002(3) 0.012(3) -0.036(4)
O5 0.061(3) 0.058(4) 0.097(4) -0.002(3) 0.016(3) -0.021(3)
O6 0.054(3) 0.068(4) 0.089(4) -0.001(3) 0.020(3) -0.010(3)
O7 0.085(4) 0.074(4) 0.081(4) 0.004(4) -0.020(3) 0.010(3)
O8 0.066(4) 0.120(6) 0.116(5) 0.000(4) -0.005(3) 0.061(5)
O9 0.095(5) 0.117(6) 0.167(7) 0.000(5) 0.045(5) 0.052(6)
N1 0.058(4) 0.048(4) 0.055(3) -0.007(3) 0.015(3) -0.002(3)
N2 0.044(3) 0.052(4) 0.044(3) -0.002(3) 0.006(3) 0.008(3)
N3 0.047(4) 0.058(4) 0.065(4) -0.007(3) 0.006(3) -0.005(3)
N4 0.052(4) 0.063(4) 0.054(3) 0.002(3) 0.004(3) -0.007(3)
N5 0.072(5) 0.053(5) 0.093(5) 0.016(4) 0.033(4) 0.021(4)
C1 0.055(5) 0.069(6) 0.073(5) -0.001(5) 0.019(4) 0.006(5)
C2 0.082(6) 0.068(6) 0.096(7) 0.014(5) 0.042(5) 0.004(5)
C3 0.111(8) 0.067(6) 0.071(5) 0.010(6) 0.038(5) 0.000(5)
C4 0.081(6) 0.054(5) 0.058(5) -0.004(5) 0.019(4) 0.003(4)
C5 0.114(8) 0.075(7) 0.061(5) -0.008(6) 0.015(5) -0.014(5)
C6 0.098(7) 0.079(7) 0.046(4) -0.021(6) -0.003(5) -0.005(4)
C7 0.066(5) 0.064(5) 0.049(4) -0.017(4) 0.000(4) 0.007(4)
C8 0.056(5) 0.098(8) 0.055(5) -0.020(5) -0.013(4) 0.018(5)
C9 0.049(4) 0.101(7) 0.055(5) 0.008(5) 0.003(4) 0.011(5)
C10 0.049(4) 0.071(6) 0.050(4) 0.004(4) 0.009(3) 0.010(4)
C11 0.059(4) 0.048(4) 0.041(4) -0.010(4) 0.008(3) 0.014(3)
C12 0.068(5) 0.049(5) 0.047(4) -0.013(4) 0.013(4) 0.016(3)
C13 0.053(5) 0.048(5) 0.070(5) 0.000(4) 0.024(4) 0.011(4)
C14 0.047(4) 0.043(4) 0.060(4) 0.001(4) 0.016(3) -0.005(3)
C15 0.054(5) 0.053(5) 0.095(6) -0.004(4) 0.014(4) 0.008(4)
C16 0.057(5) 0.069(6) 0.121(8) -0.015(5) 0.036(5) -0.001(6)
C17 0.081(6) 0.059(6) 0.108(7) -0.011(5) 0.054(5) -0.004(5)
C18 0.097(7) 0.050(5) 0.079(5) -0.003(5) 0.028(5) 0.011(4)
C19 0.061(5) 0.046(5) 0.074(5) 0.002(4) 0.016(4) -0.003(4)
C20 0.048(4) 0.057(5) 0.064(5) -0.010(4) 0.011(4) -0.002(4)
C21 0.055(4) 0.047(4) 0.058(4) -0.004(4) 0.018(4) 0.004(4)
C22 0.056(5) 0.065(6) 0.073(5) 0.010(4) 0.018(4) 0.022(4)
C23 0.070(6) 0.064(6) 0.116(7) 0.021(5) 0.042(6) 0.028(6)
C24 0.114(8) 0.061(6) 0.112(8) 0.018(6) 0.059(7) 0.015(6)
C25 0.118(8) 0.062(6) 0.084(6) 0.003(6) 0.026(6) -0.017(5)
C26 0.064(5) 0.068(6) 0.076(5) -0.003(5) 0.011(4) -0.011(5)
C27 0.063(5) 0.057(5) 0.073(5) -0.008(4) 0.021(4) -0.001(4)
C28 0.066(5) 0.078(7) 0.090(6) 0.006(5) 0.027(5) 0.011(5)
C29 0.118(8) 0.065(6) 0.081(6) 0.013(6) 0.048(6) -0.004(5)
C30 0.091(6) 0.068(6) 0.061(5) -0.014(5) 0.020(5) -0.012(4)
C31 0.122(8) 0.072(7) 0.063(5) -0.020(7) 0.015(6) -0.008(5)
C32 0.104(8) 0.095(8) 0.068(6) -0.021(7) -0.013(6) -0.009(5)
C33 0.065(5) 0.069(6) 0.062(5) -0.021(5) -0.005(4) -0.001(4)
C34 0.065(6) 0.098(8) 0.077(6) -0.024(6) -0.014(5) 0.009(5)
C35 0.052(5) 0.104(8) 0.092(7) -0.001(5) 0.001(5) 0.016(6)
C36 0.049(5) 0.083(7) 0.081(6) 0.006(5) 0.009(4) 0.006(5)
C37 0.061(5) 0.055(5) 0.058(4) -0.011(4) 0.005(4) -0.002(4)
C38 0.064(5) 0.055(5) 0.058(4) -0.006(4) 0.018(4) 0.003(4)
C39 0.052(4) 0.044(5) 0.071(5) 0.008(4) 0.008(4) -0.003(4)
C40 0.048(4) 0.052(5) 0.062(4) 0.002(4) 0.007(4) -0.005(4)
C41 0.081(6) 0.071(6) 0.084(6) -0.009(5) 0.029(5) -0.023(5)
C42 0.095(7) 0.084(7) 0.115(8) -0.032(6) 0.046(6) -0.015(6)
C43 0.064(6) 0.062(6) 0.122(8) -0.009(5) 0.008(5) -0.027(6)
C44 0.071(6) 0.061(6) 0.095(6) -0.003(5) -0.002(5) -0.026(5)
C45 0.063(5) 0.066(6) 0.071(5) 0.006(5) 0.012(4) -0.017(4)

loop_
_atom_type_symbol
_atom_type_description
_atom_type_scat_dispersion_real
_atom_type_scat_dispersion_imag
_atom_type_scat_source
C C 0.0033 0.0016 'International Tables Vol C Tables 4.2.6.8 and 6.1.1.4'
H H 0.0000 0.0000 'International Tables Vol C Tables 4.2.6.8 and 6.1.1.4'
N N 0.0061 0.0033 'International Tables Vol C Tables 4.2.6.8 and 6.1.1.4'
O O 0.0106 0.0060 'International Tables Vol C Tables 4.2.6.8 and 6.1.1.4'
Pb Pb -3.3944 10.1111 'International Tables Vol C Tables 4.2.6.8 and 6.1.1.4'

loop_
_geom_angle_atom_site_label_1
_geom_angle_atom_site_label_2
_geom_angle_atom_site_label_3
_geom_angle_site_symmetry_1
_geom_angle_site_symmetry_3
_geom_angle
O2 Pb1 O3 . . 91.55(17)
O2 Pb1 N2 . . 79.20(17)
O3 Pb1 N2 . . 78.06(16)
O2 Pb1 N1 . . 80.90(18)
O3 Pb1 N1 . . 141.18(16)
N2 Pb1 N1 . . 63.13(18)
O2 Pb1 O4 . . 81.41(19)
O3 Pb1 O4 . . 49.62(15)
N2 Pb1 O4 . . 123.13(17)
N1 Pb1 O4 . . 159.47(17)
O2 Pb1 O1 . . 49.48(15)
O3 Pb1 O1 . . 120.37(18)
N2 Pb1 O1 . . 122.73(16)
N1 Pb1 O1 . . 82.84(18)
O4 Pb1 O1 . . 77.77(17)
O2 Pb1 O8 . . 113.83(17)
O3 Pb1 O8 . . 136.23(18)
N2 Pb1 O8 . . 139.1(2)
N1 Pb1 O8 . . 80.2(2)
O4 Pb1 O8 . . 97.59(19)
O1 Pb1 O8 . . 65.54(16)
O2 Pb1 O3 . 3_567 152.80(14)
O3 Pb1 O3 . 3_567 79.96(18)
N2 Pb1 O3 . 3_567 73.78(14)
N1 Pb1 O3 . 3_567 89.61(15)
O4 Pb1 O3 . 3_567 110.84(15)
O1 Pb1 O3 . 3_567 154.53(14)
O8 Pb1 O3 . 3_567 89.25(15)
N3 Pb2 O6 . . 70.60(18)
N3 Pb2 N4 . . 67.09(19)
O6 Pb2 N4 . . 70.57(19)
N3 Pb2 O5 . 3_667 139.66(18)
O6 Pb2 O5 . 3_667 111.90(16)
N4 Pb2 O5 . 3_667 75.85(18)
N3 Pb2 O1 . . 89.67(19)
O6 Pb2 O1 . . 87.46(16)
N4 Pb2 O1 . . 151.97(19)
O5 Pb2 O1 3_667 . 130.11(17)
N3 Pb2 O7 . . 70.71(19)
O6 Pb2 O7 . . 137.37(17)
N4 Pb2 O7 . . 78.46(18)
O5 Pb2 O7 3_667 . 87.16(18)
O1 Pb2 O7 . . 109.49(16)
N3 Pb2 O8 . . 82.4(2)
O6 Pb2 O8 . . 142.99(19)
N4 Pb2 O8 . . 121.74(19)
O5 Pb2 O8 3_667 . 105.08(19)
O1 Pb2 O8 . . 67.04(16)
O7 Pb2 O8 . . 44.17(16)
N3 Pb2 O5 . . 116.82(17)
O6 Pb2 O5 . . 48.29(15)
N4 Pb2 O5 . . 77.89(18)
O5 Pb2 O5 3_667 . 67.96(19)
O1 Pb2 O5 . . 100.71(15)
O7 Pb2 O5 . . 149.10(17)
O8 Pb2 O5 . . 158.00(18)
C13 O1 Pb2 . . 159.9(5)
C13 O1 Pb1 . . 83.4(4)
Pb2 O1 Pb1 . . 115.89(19)
C13 O2 Pb1 . . 103.8(4)
C20 O3 Pb1 . . 97.4(4)
C20 O4 Pb1 . . 90.8(5)
C39 O5 Pb2 . 3_667 145.0(5)
C39 O5 Pb2 . . 85.8(5)
Pb2 O5 Pb2 3_667 . 112.04(19)
C39 O6 Pb2 . . 103.3(5)
N5 O7 Pb2 . . 99.8(5)
N5 O8 Pb2 . . 98.9(5)
N5 O8 Pb1 . . 142.8(5)
Pb2 O8 Pb1 . . 110.9(2)
C1 N1 C12 . . 118.5(7)
C1 N1 Pb1 . . 123.4(5)
C12 N1 Pb1 . . 117.5(5)
C10 N2 C11 . . 118.5(6)
C10 N2 Pb1 . . 121.0(5)
C11 N2 Pb1 . . 120.3(4)
C27 N3 C38 . . 118.4(7)
C27 N3 Pb2 . . 123.2(5)
C38 N3 Pb2 . . 117.9(5)
C36 N4 C37 . . 117.3(7)
C36 N4 Pb2 . . 125.2(5)
C37 N4 Pb2 . . 116.7(5)
O9 N5 O8 . . 120.6(8)
O9 N5 O7 . . 122.0(8)
O8 N5 O7 . . 117.1(7)
N1 C1 C2 . . 124.2(8)
N1 C1 H1 . . 117.9
C2 C1 H1 . . 117.9
C3 C2 C1 . . 116.9(8)
C3 C2 H2 . . 121.6
C1 C2 H2 . . 121.6
C2 C3 C4 . . 121.6(8)
C2 C3 H3 . . 119.2
C4 C3 H3 . . 119.2
C3 C4 C12 . . 117.2(8)
C3 C4 C5 . . 124.2(8)
C12 C4 C5 . . 118.7(8)
C6 C5 C4 . . 121.9(8)
C6 C5 H5 . . 119.1
C4 C5 H5 . . 119.1
C5 C6 C7 . . 121.5(8)
C5 C6 H6 . . 119.3
C7 C6 H6 . . 119.3
C8 C7 C11 . . 117.0(7)
C8 C7 C6 . . 123.6(8)
C11 C7 C6 . . 119.4(8)
C9 C8 C7 . . 121.4(7)
C9 C8 H8 . . 119.3
C7 C8 H8 . . 119.3
C8 C9 C10 . . 117.3(7)
C8 C9 H9 . . 121.4
C10 C9 H9 . . 121.4
N2 C10 C9 . . 124.0(7)
N2 C10 H10 . . 118.0
C9 C10 H10 . . 118.0
N2 C11 C7 . . 121.9(7)
N2 C11 C12 . . 119.1(6)
C7 C11 C12 . . 119.0(7)
N1 C12 C4 . . 121.6(7)
N1 C12 C11 . . 118.8(7)
C4 C12 C11 . . 119.5(7)
O1 C13 O2 . . 123.3(7)
O1 C13 C14 . . 119.1(7)
O2 C13 C14 . . 117.6(7)
C15 C14 C19 . . 117.7(7)
C15 C14 C13 . . 120.9(7)
C19 C14 C13 . . 121.4(6)
C16 C15 C14 . . 121.3(8)
C16 C15 H15 . . 119.4
C14 C15 H15 . . 119.4
C15 C16 C17 . . 120.7(8)
C15 C16 H16 . . 119.6
C17 C16 H16 . . 119.6
C18 C17 C16 . . 119.5(8)
C18 C17 H17 . . 120.2
C16 C17 H17 . . 120.2
C17 C18 C19 . . 119.7(8)
C17 C18 H18 . . 120.1
C19 C18 H18 . . 120.1
C14 C19 C18 . . 121.1(7)
C14 C19 H19 . . 119.5
C18 C19 H19 . . 119.5
O4 C20 O3 . . 122.2(7)
O4 C20 C21 . . 119.5(7)
O3 C20 C21 . . 118.3(6)
C26 C21 C22 . . 118.7(7)
C26 C21 C20 . . 120.4(7)
C22 C21 C20 . . 120.9(7)
C23 C22 C21 . . 118.5(8)
C23 C22 H22 . . 120.7
C21 C22 H22 . . 120.7
C24 C23 C22 . . 122.5(9)
C24 C23 H23 . . 118.7
C22 C23 H23 . . 118.7
C25 C24 C23 . . 118.3(9)
C25 C24 H24 . . 120.9
C23 C24 H24 . . 120.9
C24 C25 C26 . . 121.0(9)
C24 C25 H25 . . 119.5
C26 C25 H25 . . 119.5
C25 C26 C21 . . 121.0(8)
C25 C26 H26 . . 119.5
C21 C26 H26 . . 119.5
N3 C27 C28 . . 123.1(8)
N3 C27 H27 . . 118.4
C28 C27 H27 . . 118.4
C29 C28 C27 . . 119.7(8)
C29 C28 H28 . . 120.2
C27 C28 H28 . . 120.2
C28 C29 C30 . . 119.2(8)
C28 C29 H29 . . 120.4
C30 C29 H29 . . 120.4
C38 C30 C29 . . 117.5(8)
C38 C30 C31 . . 118.4(8)
C29 C30 C31 . . 124.1(8)
C32 C31 C30 . . 121.2(9)
C32 C31 H31 . . 119.4
C30 C31 H31 . . 119.4
C31 C32 C33 . . 121.7(9)
C31 C32 H32 . . 119.1
C33 C32 H32 . . 119.1
C34 C33 C37 . . 117.3(8)
C34 C33 C32 . . 122.7(8)
C37 C33 C32 . . 119.9(8)
C35 C34 C33 . . 120.4(8)
C35 C34 H34 . . 119.8
C33 C34 H34 . . 119.8
C34 C35 C36 . . 119.3(9)
C34 C35 H35 . . 120.4
C36 C35 H35 . . 120.4
N4 C36 C35 . . 123.0(9)
N4 C36 H36 . . 118.5
C35 C36 H36 . . 118.5
N4 C37 C33 . . 122.6(7)
N4 C37 C38 . . 118.4(6)
C33 C37 C38 . . 119.0(7)
N3 C38 C30 . . 122.0(7)
N3 C38 C37 . . 118.2(6)
C30 C38 C37 . . 119.8(7)
O5 C39 O6 . . 121.7(7)
O5 C39 C40 . . 120.5(7)
O6 C39 C40 . . 117.8(7)
C41 C40 C45 . . 118.6(8)
C41 C40 C39 . . 120.4(7)
C45 C40 C39 . . 121.1(7)
C40 C41 C42 . . 120.7(8)
C40 C41 H41 . . 119.6
C42 C41 H41 . . 119.6
C43 C42 C41 . . 119.5(9)
C43 C42 H42 . . 120.3
C41 C42 H42 . . 120.3
C44 C43 C42 . . 120.8(9)
C44 C43 H43 . . 119.6
C42 C43 H43 . . 119.6
C43 C44 C45 . . 120.0(8)
C43 C44 H44 . . 120.0
C45 C44 H44 . . 120.0
C44 C45 C40 . . 120.5(8)
C44 C45 H45 . . 119.8
C40 C45 H45 . . 119.8

loop_
_geom_bond_atom_site_label_1
_geom_bond_atom_site_label_2
_geom_bond_site_symmetry_2
_geom_bond_distance
_geom_bond_publ_flag
Pb1 O2 . 2.363(5) yes
Pb1 O3 . 2.531(5) yes
Pb1 N2 . 2.585(5) yes
Pb1 N1 . 2.666(6) yes
Pb1 O4 . 2.677(5) yes
Pb1 O1 . 2.802(5) yes
Pb1 O8 . 2.929(6) yes
Pb1 O3 3_567 3.019(5) yes
Pb2 N3 . 2.454(6) yes
Pb2 O6 . 2.470(5) yes
Pb2 N4 . 2.497(6) yes
Pb2 O5 3_667 2.720(5) yes
Pb2 O1 . 2.793(5) yes
Pb2 O7 . 2.802(6) yes
Pb2 O8 . 2.827(6) yes
Pb2 O5 . 2.837(5) yes
O1 C13 . 1.241(8) ?
O2 C13 . 1.256(8) ?
O3 C20 . 1.258(8) ?
O4 C20 . 1.243(8) ?
O5 C39 . 1.257(8) ?
O6 C39 . 1.258(8) ?
O7 N5 . 1.246(8) ?
O8 N5 . 1.234(8) ?
O9 N5 . 1.213(8) ?
N1 C1 . 1.313(9) ?
N1 C12 . 1.355(8) ?
N2 C10 . 1.312(8) ?
N2 C11 . 1.358(9) ?
N3 C27 . 1.309(8) ?
N3 C38 . 1.367(8) ?
N4 C36 . 1.322(9) ?
N4 C37 . 1.355(9) ?
C1 C2 . 1.397(11) ?
C1 H1 . 0.9300 ?
C2 C3 . 1.356(11) ?
C2 H2 . 0.9300 ?
C3 C4 . 1.391(10) ?
C3 H3 . 0.9300 ?
C4 C12 . 1.405(10) ?
C4 C5 . 1.436(10) ?
C5 C6 . 1.315(12) ?
C5 H5 . 0.9300 ?
C6 C7 . 1.418(11) ?
C6 H6 . 0.9300 ?
C7 C8 . 1.387(11) ?
C7 C11 . 1.414(9) ?
C8 C9 . 1.368(12) ?
C8 H8 . 0.9300 ?
C9 C10 . 1.401(10) ?
C9 H9 . 0.9300 ?
C10 H10 . 0.9300 ?
C11 C12 . 1.436(9) ?
C13 C14 . 1.501(9) ?
C14 C15 . 1.383(9) ?
C14 C19 . 1.384(9) ?
C15 C16 . 1.364(10) ?
C15 H15 . 0.9300 ?
C16 C17 . 1.376(11) ?
C16 H16 . 0.9300 ?
C17 C18 . 1.367(11) ?
C17 H17 . 0.9300 ?
C18 C19 . 1.393(10) ?
C18 H18 . 0.9300 ?
C19 H19 . 0.9300 ?
C20 C21 . 1.506(10) ?
C21 C26 . 1.382(9) ?
C21 C22 . 1.389(9) ?
C22 C23 . 1.381(11) ?
C22 H22 . 0.9300 ?
C23 C24 . 1.365(12) ?
C23 H23 . 0.9300 ?
C24 C25 . 1.360(12) ?
C24 H24 . 0.9300 ?
C25 C26 . 1.368(11) ?
C25 H25 . 0.9300 ?
C26 H26 . 0.9300 ?
C27 C28 . 1.381(10) ?
C27 H27 . 0.9300 ?
C28 C29 . 1.351(11) ?
C28 H28 . 0.9300 ?
C29 C30 . 1.415(11) ?
C29 H29 . 0.9300 ?
C30 C38 . 1.387(10) ?
C30 C31 . 1.464(11) ?
C31 C32 . 1.317(13) ?
C31 H31 . 0.9300 ?
C32 C33 . 1.407(12) ?
C32 H32 . 0.9300 ?
C33 C34 . 1.384(11) ?
C33 C37 . 1.403(9) ?
C34 C35 . 1.334(13) ?
C34 H34 . 0.9300 ?
C35 C36 . 1.397(11) ?
C35 H35 . 0.9300 ?
C36 H36 . 0.9300 ?
C37 C38 . 1.447(10) ?
C39 C40 . 1.479(10) ?
C40 C41 . 1.354(10) ?
C40 C45 . 1.381(9) ?
C41 C42 . 1.390(11) ?
C41 H41 . 0.9300 ?
C42 C43 . 1.353(11) ?
C42 H42 . 0.9300 ?
C43 C44 . 1.346(11) ?
C43 H43 . 0.9300 ?
C44 C45 . 1.375(11) ?
C44 H44 . 0.9300 ?
C45 H45 . 0.9300 ?

loop_
_geom_torsion_atom_site_label_1
_geom_torsion_atom_site_label_2
_geom_torsion_atom_site_label_3
_geom_torsion_atom_site_label_4
_geom_torsion_site_symmetry_1
_geom_torsion_site_symmetry_4
_geom_torsion
N3 Pb2 O1 C13 . . 122.5(16)
O6 Pb2 O1 C13 . . 51.9(16)
N4 Pb2 O1 C13 . . 89.6(17)
O5 Pb2 O1 C13 3_667 . -64.9(16)
O7 Pb2 O1 C13 . . -168.1(16)
O8 Pb2 O1 C13 . . -155.6(17)
O5 Pb2 O1 C13 . . 5.3(16)
N3 Pb2 O1 Pb1 . . -75.5(3)
O6 Pb2 O1 Pb1 . . -146.0(2)
N4 Pb2 O1 Pb1 . . -108.4(4)
O5 Pb2 O1 Pb1 3_667 . 97.2(3)
O7 Pb2 O1 Pb1 . . -6.1(3)
O8 Pb2 O1 Pb1 . . 6.4(2)
O5 Pb2 O1 Pb1 . . 167.3(2)
O2 Pb1 O1 C13 . . 1.0(4)
O3 Pb1 O1 C13 . . -61.7(5)
N2 Pb1 O1 C13 . . 33.6(5)
N1 Pb1 O1 C13 . . 85.1(5)
O4 Pb1 O1 C13 . . -88.1(5)
O8 Pb1 O1 C13 . . 167.6(5)
O3 Pb1 O1 C13 3_567 . 158.9(4)
O2 Pb1 O1 Pb2 . . -172.9(4)
O3 Pb1 O1 Pb2 . . 124.5(2)
N2 Pb1 O1 Pb2 . . -140.3(2)
N1 Pb1 O1 Pb2 . . -88.8(2)
O4 Pb1 O1 Pb2 . . 98.0(2)
O8 Pb1 O1 Pb2 . . -6.3(2)
O3 Pb1 O1 Pb2 3_567 . -15.0(5)
O3 Pb1 O2 C13 . . 129.0(5)
N2 Pb1 O2 C13 . . -153.5(5)
N1 Pb1 O2 C13 . . -89.3(5)
O4 Pb1 O2 C13 . . 80.2(5)
O1 Pb1 O2 C13 . . -1.0(4)
O8 Pb1 O2 C13 . . -14.3(5)
O3 Pb1 O2 C13 3_567 . -160.2(4)
O2 Pb1 O3 C20 . . -77.5(4)
N2 Pb1 O3 C20 . . -156.1(4)
N1 Pb1 O3 C20 . . -154.8(4)
O4 Pb1 O3 C20 . . -0.1(4)
O1 Pb1 O3 C20 . . -35.0(5)
O8 Pb1 O3 C20 . . 50.3(5)
O3 Pb1 O3 C20 3_567 . 128.5(5)
O2 Pb1 O4 C20 . . 99.6(5)
O3 Pb1 O4 C20 . . 0.1(4)
N2 Pb1 O4 C20 . . 28.6(5)
N1 Pb1 O4 C20 . . 130.3(5)
O1 Pb1 O4 C20 . . 149.8(5)
O8 Pb1 O4 C20 . . -147.3(5)
O3 Pb1 O4 C20 3_567 . -55.2(5)
N3 Pb2 O5 C39 . . -13.1(5)
O6 Pb2 O5 C39 . . 5.2(4)
N4 Pb2 O5 C39 . . -69.4(5)
O5 Pb2 O5 C39 3_667 . -148.9(5)
O1 Pb2 O5 C39 . . 82.0(4)
O7 Pb2 O5 C39 . . -110.3(5)
O8 Pb2 O5 C39 . . 135.7(6)
N3 Pb2 O5 Pb2 . 3_667 135.8(2)
O6 Pb2 O5 Pb2 . 3_667 154.1(3)
N4 Pb2 O5 Pb2 . 3_667 79.5(2)
O5 Pb2 O5 Pb2 3_667 3_667 0.0
O1 Pb2 O5 Pb2 . 3_667 -129.1(2)
O7 Pb2 O5 Pb2 . 3_667 38.7(4)
O8 Pb2 O5 Pb2 . 3_667 -75.4(5)
N3 Pb2 O6 C39 . . 157.3(5)
N4 Pb2 O6 C39 . . 85.6(5)
O5 Pb2 O6 C39 3_667 . 20.5(5)
O1 Pb2 O6 C39 . . -112.1(5)
O7 Pb2 O6 C39 . . 131.5(5)
O8 Pb2 O6 C39 . . -157.1(4)
O5 Pb2 O6 C39 . . -5.4(4)
N3 Pb2 O7 N5 . . 99.6(5)
O6 Pb2 O7 N5 . . 125.4(4)
N4 Pb2 O7 N5 . . 169.1(5)
O5 Pb2 O7 N5 3_667 . -114.8(5)
O1 Pb2 O7 N5 . . 17.0(5)
O8 Pb2 O7 N5 . . 0.4(5)
O5 Pb2 O7 N5 . . -150.2(4)
N3 Pb2 O8 N5 . . -70.5(5)
O6 Pb2 O8 N5 . . -113.3(5)
N4 Pb2 O8 N5 . . -13.4(6)
O5 Pb2 O8 N5 3_667 . 69.0(5)
O1 Pb2 O8 N5 . . -163.3(6)
O7 Pb2 O8 N5 . . -0.4(5)
O5 Pb2 O8 N5 . . 137.3(5)
N3 Pb2 O8 Pb1 . . 86.9(3)
O6 Pb2 O8 Pb1 . . 44.1(4)
N4 Pb2 O8 Pb1 . . 144.0(2)
O5 Pb2 O8 Pb1 3_667 . -133.5(2)
O1 Pb2 O8 Pb1 . . -5.9(2)
O7 Pb2 O8 Pb1 . . 157.0(4)
O5 Pb2 O8 Pb1 . . -65.3(6)
O2 Pb1 O8 N5 . . 158.2(10)
O3 Pb1 O8 N5 . . 37.9(11)
N2 Pb1 O8 N5 . . -100.5(10)
N1 Pb1 O8 N5 . . -126.4(10)
O4 Pb1 O8 N5 . . 74.2(10)
O1 Pb1 O8 N5 . . 147.1(11)
O3 Pb1 O8 N5 3_567 . -36.7(10)
O2 Pb1 O8 Pb2 . . 17.1(3)
O3 Pb1 O8 Pb2 . . -103.2(3)
N2 Pb1 O8 Pb2 . . 118.4(3)
N1 Pb1 O8 Pb2 . . 92.5(3)
O4 Pb1 O8 Pb2 . . -66.8(3)
O1 Pb1 O8 Pb2 . . 6.0(2)
O3 Pb1 O8 Pb2 3_567 . -177.8(2)
O2 Pb1 N1 C1 . . 97.3(6)
O3 Pb1 N1 C1 . . 178.4(5)
N2 Pb1 N1 C1 . . 179.8(6)
O4 Pb1 N1 C1 . . 66.6(8)
O1 Pb1 N1 C1 . . 47.4(6)
O8 Pb1 N1 C1 . . -18.9(6)
O3 Pb1 N1 C1 3_567 . -108.3(6)
O2 Pb1 N1 C12 . . -91.5(5)
O3 Pb1 N1 C12 . . -10.4(6)
N2 Pb1 N1 C12 . . -9.0(4)
O4 Pb1 N1 C12 . . -122.2(6)
O1 Pb1 N1 C12 . . -141.4(5)
O8 Pb1 N1 C12 . . 152.2(5)
O3 Pb1 N1 C12 3_567 . 62.9(5)
O2 Pb1 N2 C10 . . -92.3(5)
O3 Pb1 N2 C10 . . 1.6(5)
N1 Pb1 N2 C10 . . -177.5(6)
O4 Pb1 N2 C10 . . -20.1(6)
O1 Pb1 N2 C10 . . -116.9(5)
O8 Pb1 N2 C10 . . 153.6(5)
O3 Pb1 N2 C10 3_567 . 84.5(5)
O2 Pb1 N2 C11 . . 93.5(5)
O3 Pb1 N2 C11 . . -172.5(5)
N1 Pb1 N2 C11 . . 8.3(4)
O4 Pb1 N2 C11 . . 165.7(4)
O1 Pb1 N2 C11 . . 68.9(5)
O8 Pb1 N2 C11 . . -20.5(6)
O3 Pb1 N2 C11 3_567 . -89.7(5)
O6 Pb2 N3 C27 . . 105.3(6)
N4 Pb2 N3 C27 . . -178.2(6)
O5 Pb2 N3 C27 3_667 . -153.4(5)
O1 Pb2 N3 C27 . . 17.9(6)
O7 Pb2 N3 C27 . . -92.9(6)
O8 Pb2 N3 C27 . . -49.0(6)
O5 Pb2 N3 C27 . . 119.7(6)
O6 Pb2 N3 C38 . . -65.5(5)
N4 Pb2 N3 C38 . . 10.9(5)
O5 Pb2 N3 C38 3_667 . 35.8(6)
O1 Pb2 N3 C38 . . -153.0(5)
O7 Pb2 N3 C38 . . 96.2(5)
O8 Pb2 N3 C38 . . 140.2(5)
O5 Pb2 N3 C38 . . -51.1(6)
N3 Pb2 N4 C36 . . 179.7(7)
O6 Pb2 N4 C36 . . -103.8(7)
O5 Pb2 N4 C36 3_667 . 16.0(6)
O1 Pb2 N4 C36 . . -144.1(6)
O7 Pb2 N4 C36 . . 105.9(7)
O8 Pb2 N4 C36 . . 115.2(6)
O5 Pb2 N4 C36 . . -54.0(6)
N3 Pb2 N4 C37 . . -11.4(5)
O6 Pb2 N4 C37 . . 65.1(5)
O5 Pb2 N4 C37 3_667 . -175.1(6)
O1 Pb2 N4 C37 . . 24.8(8)
O7 Pb2 N4 C37 . . -85.1(5)
O8 Pb2 N4 C37 . . -75.9(6)
O5 Pb2 N4 C37 . . 114.9(5)
Pb2 O8 N5 O9 . . -174.1(7)
Pb1 O8 N5 O9 . . 42.4(15)
Pb2 O8 N5 O7 . . 0.7(8)
Pb1 O8 N5 O7 . . -142.9(7)
Pb2 O7 N5 O9 . . 174.0(7)
Pb2 O7 N5 O8 . . -0.7(8)
C12 N1 C1 C2 . . -1.2(11)
Pb1 N1 C1 C2 . . 169.9(6)
N1 C1 C2 C3 . . 0.8(13)
C1 C2 C3 C4 . . 0.1(13)
C2 C3 C4 C12 . . -0.5(12)
C2 C3 C4 C5 . . 177.6(8)
C3 C4 C5 C6 . . -177.1(9)
C12 C4 C5 C6 . . 0.9(13)
C4 C5 C6 C7 . . -2.4(14)
C5 C6 C7 C8 . . 179.9(9)
C5 C6 C7 C11 . . 1.5(13)
C11 C7 C8 C9 . . -1.3(12)
C6 C7 C8 C9 . . -179.7(8)
C7 C8 C9 C10 . . 0.4(13)
C11 N2 C10 C9 . . -0.2(11)
Pb1 N2 C10 C9 . . -174.4(6)
C8 C9 C10 N2 . . 0.3(12)
C10 N2 C11 C7 . . -0.7(10)
Pb1 N2 C11 C7 . . 173.6(5)
C10 N2 C11 C12 . . 178.3(6)
Pb1 N2 C11 C12 . . -7.4(8)
C8 C7 C11 N2 . . 1.4(10)
C6 C7 C11 N2 . . 179.9(7)
C8 C7 C11 C12 . . -177.6(6)
C6 C7 C11 C12 . . 0.9(10)
C1 N1 C12 C4 . . 0.8(10)
Pb1 N1 C12 C4 . . -170.8(5)
C1 N1 C12 C11 . . -178.9(6)
Pb1 N1 C12 C11 . . 9.5(8)
C3 C4 C12 N1 . . 0.0(10)
C5 C4 C12 N1 . . -178.2(7)
C3 C4 C12 C11 . . 179.7(6)
C5 C4 C12 C11 . . 1.5(10)
N2 C11 C12 N1 . . -1.7(9)
C7 C11 C12 N1 . . 177.3(6)
N2 C11 C12 C4 . . 178.6(6)
C7 C11 C12 C4 . . -2.4(10)
Pb2 O1 C13 O2 . . 162.1(11)
Pb1 O1 C13 O2 . . -1.7(7)
Pb2 O1 C13 C14 . . -17(2)
Pb1 O1 C13 C14 . . 178.8(6)
Pb1 O2 C13 O1 . . 2.0(9)
Pb1 O2 C13 C14 . . -178.4(5)
O1 C13 C14 C15 . . -4.7(11)
O2 C13 C14 C15 . . 175.8(7)
O1 C13 C14 C19 . . 177.3(7)
O2 C13 C14 C19 . . -2.2(10)
C19 C14 C15 C16 . . -1.9(11)
C13 C14 C15 C16 . . 180.0(7)
C14 C15 C16 C17 . . 0.9(13)
C15 C16 C17 C18 . . 0.1(13)
C16 C17 C18 C19 . . 0.1(13)
C15 C14 C19 C18 . . 2.1(11)
C13 C14 C19 C18 . . -179.8(7)
C17 C18 C19 C14 . . -1.3(12)
Pb1 O4 C20 O3 . . -0.3(8)
Pb1 O4 C20 C21 . . 178.6(6)
Pb1 O3 C20 O4 . . 0.3(8)
Pb1 O3 C20 C21 . . -178.6(5)
O4 C20 C21 C26 . . -6.3(11)
O3 C20 C21 C26 . . 172.7(7)
O4 C20 C21 C22 . . 174.2(7)
O3 C20 C21 C22 . . -6.8(10)
C26 C21 C22 C23 . . -1.4(11)
C20 C21 C22 C23 . . 178.1(7)
C21 C22 C23 C24 . . 1.9(12)
C22 C23 C24 C25 . . -1.2(14)
C23 C24 C25 C26 . . 0.0(14)
C24 C25 C26 C21 . . 0.4(14)
C22 C21 C26 C25 . . 0.3(12)
C20 C21 C26 C25 . . -179.2(7)
C38 N3 C27 C28 . . -2.4(11)
Pb2 N3 C27 C28 . . -173.2(6)
N3 C27 C28 C29 . . 4.4(13)
C27 C28 C29 C30 . . -2.3(13)
C28 C29 C30 C38 . . -1.3(13)
C28 C29 C30 C31 . . -179.1(8)
C38 C30 C31 C32 . . 0.0(14)
C29 C30 C31 C32 . . 177.8(10)
C30 C31 C32 C33 . . -1.3(15)
C31 C32 C33 C34 . . -179.8(10)
C31 C32 C33 C37 . . 1.8(14)
C37 C33 C34 C35 . . -1.7(14)
C32 C33 C34 C35 . . 179.8(9)
C33 C34 C35 C36 . . 0.9(15)
C37 N4 C36 C35 . . -1.7(12)
Pb2 N4 C36 C35 . . 167.1(6)
C34 C35 C36 N4 . . 0.9(14)
C36 N4 C37 C33 . . 0.8(11)
Pb2 N4 C37 C33 . . -169.1(6)
C36 N4 C37 C38 . . -179.0(7)
Pb2 N4 C37 C38 . . 11.1(9)
C34 C33 C37 N4 . . 0.9(12)
C32 C33 C37 N4 . . 179.4(8)
C34 C33 C37 C38 . . -179.3(8)
C32 C33 C37 C38 . . -0.7(12)
C27 N3 C38 C30 . . -1.5(11)
Pb2 N3 C38 C30 . . 169.8(6)
C27 N3 C38 C37 . . 178.8(7)
Pb2 N3 C38 C37 . . -9.9(9)
C29 C30 C38 N3 . . 3.3(12)
C31 C30 C38 N3 . . -178.8(7)
C29 C30 C38 C37 . . -177.0(7)
C31 C30 C38 C37 . . 1.0(11)
N4 C37 C38 N3 . . -1.0(10)
C33 C37 C38 N3 . . 179.2(7)
N4 C37 C38 C30 . . 179.2(7)
C33 C37 C38 C30 . . -0.6(11)
Pb2 O5 C39 O6 3_667 . -132.5(7)
Pb2 O5 C39 O6 . . -9.0(7)
Pb2 O5 C39 C40 3_667 . 46.1(13)
Pb2 O5 C39 C40 . . 169.6(6)
Pb2 O6 C39 O5 . . 10.6(9)
Pb2 O6 C39 C40 . . -168.0(5)
O5 C39 C40 C41 . . 17.3(11)
O6 C39 C40 C41 . . -164.0(7)
O5 C39 C40 C45 . . -162.5(7)
O6 C39 C40 C45 . . 16.2(11)
C45 C40 C41 C42 . . -1.0(13)
C39 C40 C41 C42 . . 179.1(8)
C40 C41 C42 C43 . . 1.1(14)
C41 C42 C43 C44 . . -0.1(15)
C42 C43 C44 C45 . . -0.9(14)
C43 C44 C45 C40 . . 0.9(13)
C41 C40 C45 C44 . . 0.0(12)
C39 C40 C45 C44 . . 179.9(7)
